data_7124520
loop_
_publ_author_name
'Chivers, Tristram'
'Edelmann, Frank T.'
'Liebing , Phil'
'Hilfert, Liane'
'Goldhahn , R.'
'Feneberg, Martin'
'Swanson, Claudia'
'kueling, marcel'

_publ_section_title
;
 Catenated and Spirocyclic Polychalcogenides from Potassium Carbonate and
 Elemental Chalcogens
;
_journal_name_full 'Chemical Communications'
_journal_paper_doi 10.1039/C9CC08347B
_journal_year 2019
_chemical_formula_moiety 'Se11, 2(C36 H30 N P2)'
_chemical_formula_sum 'C72 H60 N2 P4 Se11'
_chemical_formula_weight 1945.66
_space_group_crystal_system monoclinic
_space_group_IT_number 14
_space_group_name_Hall '-P 2ybc'
_space_group_name_H-M_alt 'P 1 21/c 1'
_atom_sites_solution_hydrogens geom
_atom_sites_solution_primary dual
_audit_creation_date 2019-07-11
_audit_creation_method
;
Olex2 1.2
(compiled 2018.05.29 svn.r3508 for OlexSys, GUI svn.r5506)
;
_audit_update_record
;
2019-10-16 deposited with the CCDC.	2019-11-19 downloaded from the CCDC.
;
_cell_angle_alpha 90
_cell_angle_beta 95.713(2)
_cell_angle_gamma 90
_cell_formula_units_Z 2
_cell_length_a 10.9704(3)
_cell_length_b 18.3061(4)
_cell_length_c 17.7630(5)
_cell_measurement_reflns_used 26598
_cell_measurement_temperature 133.15
_cell_measurement_theta_max 29.240
_cell_measurement_theta_min 2.172
_cell_volume 3549.54(16)
_computing_cell_refinement 'X-Area (STOE & Cie, 2018/12)'
_computing_data_collection 'X-Area (STOE & Cie, 2018/12)'
_computing_data_reduction 'X-Area and X-Red (STOE & Cie, 2018/12)'
_computing_molecular_graphics 'Olex2 (Dolomanov et al., 2009)'
_computing_publication_material 'Olex2 (Dolomanov et al., 2009)'
_computing_structure_refinement 'ShelXL (Sheldrick, 2015)'
_computing_structure_solution 'ShelXT (Sheldrick, 2015)'
_diffrn_ambient_temperature 133.15
_diffrn_detector_area_resol_mean 6.67
_diffrn_measured_fraction_theta_full 0.997
_diffrn_measured_fraction_theta_max 0.989
_diffrn_measurement_device_type 'STOE IPDS 2T'
_diffrn_measurement_method 'omega scans'
_diffrn_radiation_type MoK\a
_diffrn_radiation_wavelength 0.71073
_diffrn_reflns_av_R_equivalents 0.0504
_diffrn_reflns_av_unetI/netI 0.0403
_diffrn_reflns_Laue_measured_fraction_full 0.997
_diffrn_reflns_Laue_measured_fraction_max 0.989
_diffrn_reflns_limit_h_max 14
_diffrn_reflns_limit_h_min -15
_diffrn_reflns_limit_k_max 25
_diffrn_reflns_limit_k_min -23
_diffrn_reflns_limit_l_max 24
_diffrn_reflns_limit_l_min -24
_diffrn_reflns_number 26598
_diffrn_reflns_point_group_measured_fraction_full 0.997
_diffrn_reflns_point_group_measured_fraction_max 0.989
_diffrn_reflns_theta_full 25.242
_diffrn_reflns_theta_max 29.240
_diffrn_reflns_theta_min 2.172
_diffrn_source 'fine-focus sealed tube'
_exptl_absorpt_coefficient_mu 5.790
_exptl_absorpt_correction_T_max 0.4328
_exptl_absorpt_correction_T_min 0.3375
_exptl_absorpt_correction_type numerical
_exptl_absorpt_process_details 'X-Area, X-Red and X-Shape (STOE & Cie, 2018/12)'
_exptl_crystal_colour 'dark green'
_exptl_crystal_colour_modifier dark
_exptl_crystal_colour_primary green
_exptl_crystal_density_diffrn 1.820
_exptl_crystal_description prism
_exptl_crystal_F_000 1880
_exptl_crystal_size_max 0.39
_exptl_crystal_size_mid 0.25
_exptl_crystal_size_min 0.23
_refine_diff_density_max 0.945
_refine_diff_density_min -0.914
_refine_diff_density_rms 0.109
_refine_ls_extinction_method none
_refine_ls_goodness_of_fit_ref 1.116
_refine_ls_hydrogen_treatment constr
_refine_ls_matrix_type full
_refine_ls_number_parameters 403
_refine_ls_number_reflns 9545
_refine_ls_number_restraints 0
_refine_ls_restrained_S_all 1.116
_refine_ls_R_factor_all 0.0732
_refine_ls_R_factor_gt 0.0439
_refine_ls_shift/su_max 0.001
_refine_ls_shift/su_mean 0.000
_refine_ls_structure_factor_coef Fsqd
_refine_ls_weighting_details 'w=1/[\s^2^(Fo^2^)+(0.0193P)^2^+8.9124P] where P=(Fo^2^+2Fc^2^)/3'
_refine_ls_weighting_scheme calc
_refine_ls_wR_factor_gt 0.0776
_refine_ls_wR_factor_ref 0.0872
_reflns_Friedel_coverage 0.000
_reflns_number_gt 7086
_reflns_number_total 9545
_reflns_threshold_expression 'I > 2\s(I)'
_cod_data_source_file c9cc08347b2.cif
_cod_data_source_block li0394
_cod_database_code 7124520
_shelx_shelxl_version_number 2018/3
_shelx_space_group_comment
;
The symmetry employed for this shelxl refinement is uniquely defined
by the following loop, which should always be used as a source of
symmetry information in preference to the above space-group names.
They are only intended as comments.
;
_shelx_estimated_absorpt_t_max 0.349
_shelx_estimated_absorpt_t_min 0.211
_olex2_refinement_description
;
1. Fixed Uiso
 At 1.2 times of:
  All C(H) groups
2.a Aromatic/amide H refined with riding coordinates:
 C2(H2), C3(H3), C4(H4), C5(H5), C6(H6), C8(H8), C9(H9), C10(H10), C11(H11),
 C12(H12), C13(H13), C14(H14), C15(H15), C16(H16), C17(H17), C20(H20), C21(H21),
  C22(H22), C23(H23), C24(H24), C26(H26), C27(H27), C28(H28), C29(H29),
 C30(H30), C32(H32), C33(H33), C34(H34), C35(H35), C36(H36)
;
_olex2_submission_special_instructions 'No special instructions were received'

loop_
_space_group_symop_operation_xyz
'x, y, z'
'-x, y+1/2, -z+1/2'
'-x, -y, -z'
'x, -y-1/2, z-1/2'

loop_
_atom_site_label
_atom_site_type_symbol
_atom_site_fract_x
_atom_site_fract_y
_atom_site_fract_z
_atom_site_U_iso_or_equiv
_atom_site_adp_type
_atom_site_occupancy
_atom_site_site_symmetry_order
_atom_site_calc_flag
_atom_site_refinement_flags_posn
_atom_site_refinement_flags_adp
_atom_site_refinement_flags_occupancy
Se1 Se 0.000000 0.500000 0.500000 0.02899(13) Uani 1 2 d S T P
Se2 Se -0.04515(5) 0.44280(3) 0.36321(2) 0.04195(12) Uani 1 1 d . . .
Se3 Se -0.00237(4) 0.31973(2) 0.37539(2) 0.03438(10) Uani 1 1 d . . .
Se4 Se -0.16414(4) 0.26614(3) 0.43258(3) 0.05045(15) Uani 1 1 d . . .
Se5 Se -0.12664(5) 0.30630(3) 0.55788(3) 0.04613(13) Uani 1 1 d . . .
Se6 Se -0.18132(4) 0.42834(3) 0.55637(2) 0.03258(10) Uani 1 1 d . . .
P1 P 0.39500(7) 0.17614(4) 0.37615(4) 0.01328(15) Uani 1 1 d . . .
P2 P 0.39655(7) 0.16700(4) 0.54431(4) 0.01371(15) Uani 1 1 d . . .
N1 N 0.4044(3) 0.14495(15) 0.45931(15) 0.0171(5) Uani 1 1 d . . .
C1 C 0.5180(3) 0.13863(18) 0.32853(17) 0.0146(6) Uani 1 1 d . . .
C2 C 0.5320(3) 0.06262(19) 0.32928(19) 0.0206(7) Uani 1 1 d . . .
H2 H 0.476813 0.032811 0.353535 0.025 Uiso 1 1 calc R . .
C3 C 0.6261(3) 0.0311(2) 0.29475(19) 0.0215(7) Uani 1 1 d . . .
H3 H 0.635345 -0.020473 0.294888 0.026 Uiso 1 1 calc R . .
C4 C 0.7073(3) 0.0746(2) 0.25983(19) 0.0206(7) Uani 1 1 d . . .
H4 H 0.772329 0.052658 0.236469 0.025 Uiso 1 1 calc R . .
C5 C 0.6943(3) 0.1496(2) 0.25873(19) 0.0215(7) Uani 1 1 d . . .
H5 H 0.749817 0.179091 0.234417 0.026 Uiso 1 1 calc R . .
C6 C 0.5994(3) 0.18173(19) 0.29339(18) 0.0189(6) Uani 1 1 d . . .
H6 H 0.590470 0.233346 0.292968 0.023 Uiso 1 1 calc R . .
C7 C 0.4036(3) 0.27372(17) 0.37115(17) 0.0152(6) Uani 1 1 d . . .
C8 C 0.5047(3) 0.30858(19) 0.40875(19) 0.0200(7) Uani 1 1 d . . .
H8 H 0.570456 0.280494 0.432600 0.024 Uiso 1 1 calc R . .
C9 C 0.5097(3) 0.3838(2) 0.4115(2) 0.0237(7) Uani 1 1 d . . .
H9 H 0.579400 0.407567 0.436417 0.028 Uiso 1 1 calc R . .
C10 C 0.4125(3) 0.4248(2) 0.3775(2) 0.0266(8) Uani 1 1 d . . .
H10 H 0.415234 0.476643 0.380457 0.032 Uiso 1 1 calc R . .
C11 C 0.3120(3) 0.3908(2) 0.3396(2) 0.0241(7) Uani 1 1 d . . .
H11 H 0.246486 0.419147 0.315980 0.029 Uiso 1 1 calc R . .
C12 C 0.3069(3) 0.31504(19) 0.33597(18) 0.0185(6) Uani 1 1 d . . .
H12 H 0.238192 0.291445 0.309754 0.022 Uiso 1 1 calc R . .
C13 C 0.2459(3) 0.1392(2) 0.24670(19) 0.0239(7) Uani 1 1 d . . .
H13 H 0.317121 0.143064 0.220616 0.029 Uiso 1 1 calc R . .
C14 C 0.1327(3) 0.1234(2) 0.2071(2) 0.0314(9) Uani 1 1 d . . .
H14 H 0.126954 0.115538 0.153969 0.038 Uiso 1 1 calc R . .
C15 C 0.0290(3) 0.1192(2) 0.2451(2) 0.0274(8) Uani 1 1 d . . .
H15 H -0.047915 0.108838 0.217738 0.033 Uiso 1 1 calc R . .
C16 C 0.0360(3) 0.1298(2) 0.3221(2) 0.0226(7) Uani 1 1 d . . .
H16 H -0.035955 0.127124 0.347609 0.027 Uiso 1 1 calc R . .
C17 C 0.1478(3) 0.14436(19) 0.36233(18) 0.0187(6) Uani 1 1 d . . .
H17 H 0.152722 0.151056 0.415582 0.022 Uiso 1 1 calc R . .
C18 C 0.2537(3) 0.14925(17) 0.32471(18) 0.0160(6) Uani 1 1 d . . .
C19 C 0.5313(3) 0.13471(17) 0.59967(17) 0.0155(6) Uani 1 1 d . . .
C20 C 0.5391(3) 0.13468(18) 0.67871(18) 0.0191(7) Uani 1 1 d . . .
H20 H 0.471043 0.149792 0.703965 0.023 Uiso 1 1 calc R . .
C21 C 0.6466(3) 0.1125(2) 0.7201(2) 0.0273(8) Uani 1 1 d . . .
H21 H 0.651948 0.112125 0.773824 0.033 Uiso 1 1 calc R . .
C22 C 0.7456(4) 0.0911(3) 0.6836(2) 0.0380(10) Uani 1 1 d . . .
H22 H 0.818827 0.075703 0.712259 0.046 Uiso 1 1 calc R . .
C23 C 0.7389(4) 0.0917(3) 0.6054(2) 0.0439(12) Uani 1 1 d . . .
H23 H 0.807913 0.077324 0.580634 0.053 Uiso 1 1 calc R . .
C24 C 0.6319(3) 0.1134(2) 0.5630(2) 0.0287(8) Uani 1 1 d . . .
H24 H 0.627355 0.113592 0.509343 0.034 Uiso 1 1 calc R . .
C25 C 0.2655(3) 0.12397(18) 0.57835(17) 0.0161(6) Uani 1 1 d . . .
C26 C 0.2284(3) 0.05615(19) 0.5484(2) 0.0224(7) Uani 1 1 d . . .
H26 H 0.269995 0.034723 0.509476 0.027 Uiso 1 1 calc R . .
C27 C 0.1306(3) 0.0201(2) 0.5756(2) 0.0263(8) Uani 1 1 d . . .
H27 H 0.104780 -0.025801 0.554831 0.032 Uiso 1 1 calc R . .
C28 C 0.0705(3) 0.0507(2) 0.6326(2) 0.0287(8) Uani 1 1 d . . .
H28 H 0.004462 0.025232 0.651587 0.034 Uiso 1 1 calc R . .
C29 C 0.1059(3) 0.1181(2) 0.6623(2) 0.0283(8) Uani 1 1 d . . .
H29 H 0.063752 0.139211 0.701085 0.034 Uiso 1 1 calc R . .
C30 C 0.2034(3) 0.1547(2) 0.63523(19) 0.0226(7) Uani 1 1 d . . .
H30 H 0.227781 0.201065 0.655598 0.027 Uiso 1 1 calc R . .
C31 C 0.3842(3) 0.26276(17) 0.56149(17) 0.0148(6) Uani 1 1 d . . .
C32 C 0.2772(3) 0.29890(19) 0.53180(18) 0.0191(7) Uani 1 1 d . . .
H32 H 0.210481 0.271681 0.507918 0.023 Uiso 1 1 calc R . .
C33 C 0.2689(3) 0.3735(2) 0.5372(2) 0.0244(7) Uani 1 1 d . . .
H33 H 0.197412 0.398153 0.515840 0.029 Uiso 1 1 calc R . .
C34 C 0.3651(4) 0.4127(2) 0.5739(2) 0.0287(8) Uani 1 1 d . . .
H34 H 0.358568 0.464223 0.578484 0.034 Uiso 1 1 calc R . .
C35 C 0.4703(4) 0.3778(2) 0.6039(2) 0.0257(8) Uani 1 1 d . . .
H35 H 0.535326 0.405320 0.629283 0.031 Uiso 1 1 calc R . .
C36 C 0.4814(3) 0.30265(18) 0.59712(18) 0.0188(6) Uani 1 1 d . . .
H36 H 0.554606 0.278673 0.616606 0.023 Uiso 1 1 calc R . .

loop_
_atom_site_aniso_label
_atom_site_aniso_U_11
_atom_site_aniso_U_22
_atom_site_aniso_U_33
_atom_site_aniso_U_23
_atom_site_aniso_U_13
_atom_site_aniso_U_12
Se1 0.0269(3) 0.0354(3) 0.0228(2) -0.0074(2) -0.0068(2) 0.0177(2)
Se2 0.0572(3) 0.0423(3) 0.02318(19) -0.01120(18) -0.01191(18) 0.0168(2)
Se3 0.0289(2) 0.0403(2) 0.0338(2) -0.01126(18) 0.00290(16) 0.00914(18)
Se4 0.0252(2) 0.0610(3) 0.0662(3) -0.0345(3) 0.0100(2) -0.0091(2)
Se5 0.0571(3) 0.0385(3) 0.0456(3) -0.0045(2) 0.0191(2) -0.0035(2)
Se6 0.0272(2) 0.0428(2) 0.02863(19) -0.00576(17) 0.00703(15) 0.00547(18)
P1 0.0121(3) 0.0142(4) 0.0136(3) 0.0000(3) 0.0016(3) 0.0000(3)
P2 0.0140(4) 0.0138(4) 0.0132(3) -0.0002(3) 0.0009(3) 0.0009(3)
N1 0.0223(14) 0.0132(13) 0.0159(12) -0.0013(10) 0.0030(11) 0.0015(11)
C1 0.0118(14) 0.0188(16) 0.0130(13) -0.0023(12) 0.0001(11) 0.0014(12)
C2 0.0208(16) 0.0186(17) 0.0232(16) -0.0004(13) 0.0062(13) -0.0015(13)
C3 0.0223(17) 0.0192(17) 0.0231(16) 0.0007(14) 0.0031(13) 0.0031(14)
C4 0.0147(15) 0.0249(18) 0.0222(16) -0.0043(14) 0.0023(12) 0.0050(13)
C5 0.0172(16) 0.0269(18) 0.0215(16) 0.0019(14) 0.0080(13) -0.0023(14)
C6 0.0155(15) 0.0202(16) 0.0213(15) -0.0010(13) 0.0031(12) -0.0007(13)
C7 0.0163(14) 0.0147(15) 0.0151(14) 0.0000(12) 0.0042(11) -0.0001(12)
C8 0.0166(15) 0.0214(17) 0.0217(15) 0.0018(13) 0.0006(12) -0.0010(13)
C9 0.0249(18) 0.0206(17) 0.0255(17) 0.0021(14) 0.0024(14) -0.0082(14)
C10 0.0314(19) 0.0168(17) 0.0316(19) 0.0044(15) 0.0027(15) -0.0018(15)
C11 0.0273(18) 0.0193(17) 0.0255(17) 0.0050(14) 0.0020(14) 0.0030(14)
C12 0.0168(15) 0.0206(17) 0.0178(14) 0.0036(13) 0.0003(12) -0.0011(13)
C13 0.0172(16) 0.036(2) 0.0190(15) -0.0014(15) 0.0037(13) -0.0049(15)
C14 0.0242(19) 0.051(3) 0.0183(16) -0.0063(17) -0.0006(14) -0.0094(18)
C15 0.0180(17) 0.032(2) 0.0310(19) -0.0050(16) -0.0017(14) -0.0092(15)
C16 0.0153(16) 0.0260(18) 0.0269(17) 0.0018(14) 0.0043(13) -0.0050(13)
C17 0.0179(15) 0.0208(16) 0.0177(14) -0.0016(13) 0.0034(12) -0.0037(13)
C18 0.0158(15) 0.0132(14) 0.0191(15) 0.0007(12) 0.0024(12) -0.0014(12)
C19 0.0162(15) 0.0135(15) 0.0168(14) -0.0005(12) 0.0008(12) 0.0010(12)
C20 0.0196(16) 0.0179(16) 0.0196(15) 0.0005(13) 0.0008(13) 0.0021(13)
C21 0.031(2) 0.032(2) 0.0174(16) 0.0031(15) -0.0026(14) 0.0067(16)
C22 0.0247(19) 0.059(3) 0.028(2) -0.002(2) -0.0069(15) 0.017(2)
C23 0.023(2) 0.077(4) 0.031(2) -0.006(2) -0.0008(16) 0.022(2)
C24 0.0199(17) 0.048(2) 0.0185(16) -0.0034(16) 0.0020(13) 0.0111(17)
C25 0.0132(14) 0.0189(16) 0.0161(14) 0.0030(12) 0.0009(12) 0.0011(12)
C26 0.0231(17) 0.0206(17) 0.0236(16) 0.0017(14) 0.0026(13) -0.0020(14)
C27 0.0254(18) 0.0229(18) 0.0297(18) 0.0035(15) -0.0015(15) -0.0093(15)
C28 0.0164(16) 0.036(2) 0.034(2) 0.0120(17) 0.0029(14) -0.0045(15)
C29 0.0200(17) 0.038(2) 0.0284(18) 0.0047(17) 0.0093(15) 0.0041(16)
C30 0.0203(16) 0.0255(18) 0.0224(16) -0.0015(14) 0.0048(13) -0.0003(14)
C31 0.0182(15) 0.0139(14) 0.0124(13) -0.0009(11) 0.0017(11) -0.0002(12)
C32 0.0173(15) 0.0216(17) 0.0181(15) -0.0003(13) 0.0012(12) 0.0048(13)
C33 0.0272(18) 0.0209(18) 0.0256(17) 0.0042(14) 0.0055(14) 0.0078(14)
C34 0.044(2) 0.0145(17) 0.0274(18) 0.0016(14) 0.0043(16) 0.0023(16)
C35 0.032(2) 0.0182(17) 0.0262(18) -0.0014(14) -0.0002(15) -0.0067(15)
C36 0.0211(16) 0.0144(15) 0.0200(15) 0.0026(12) -0.0016(12) -0.0003(13)

loop_
_atom_type_symbol
_atom_type_description
_atom_type_scat_dispersion_real
_atom_type_scat_dispersion_imag
_atom_type_scat_source
C C 0.0033 0.0016 'International Tables Vol C Tables 4.2.6.8 and 6.1.1.4'
H H 0.0000 0.0000 'International Tables Vol C Tables 4.2.6.8 and 6.1.1.4'
N N 0.0061 0.0033 'International Tables Vol C Tables 4.2.6.8 and 6.1.1.4'
P P 0.1023 0.0942 'International Tables Vol C Tables 4.2.6.8 and 6.1.1.4'
Se Se -0.0929 2.2259 'International Tables Vol C Tables 4.2.6.8 and 6.1.1.4'

loop_
_geom_angle_atom_site_label_1
_geom_angle_atom_site_label_2
_geom_angle_atom_site_label_3
_geom_angle
_geom_angle_site_symmetry_1
_geom_angle_site_symmetry_3
Se2 Se1 Se2 180.0 3_566 .
Se2 Se1 Se6 85.880(15) 3_566 .
Se2 Se1 Se6 94.120(15) . .
Se2 Se1 Se6 85.882(15) . 3_566
Se2 Se1 Se6 94.118(15) 3_566 3_566
Se6 Se1 Se6 180.0 3_566 .
Se3 Se2 Se1 106.409(19) . .
Se2 Se3 Se4 107.06(2) . .
Se5 Se4 Se3 102.21(2) . .
Se6 Se5 Se4 105.75(3) . .
Se5 Se6 Se1 106.136(19) . .
N1 P1 C1 108.66(15) . .
N1 P1 C7 114.11(15) . .
N1 P1 C18 110.58(15) . .
C7 P1 C1 108.16(15) . .
C18 P1 C1 107.90(15) . .
C18 P1 C7 107.24(15) . .
N1 P2 C19 108.70(15) . .
N1 P2 C25 109.43(15) . .
N1 P2 C31 115.34(14) . .
C19 P2 C25 108.35(15) . .
C31 P2 C19 107.59(15) . .
C31 P2 C25 107.22(15) . .
P2 N1 P1 143.21(19) . .
C2 C1 P1 117.5(2) . .
C6 C1 P1 122.8(3) . .
C6 C1 C2 119.7(3) . .
C3 C2 C1 119.9(3) . .
C2 C3 C4 120.1(3) . .
C5 C4 C3 120.5(3) . .
C4 C5 C6 119.7(3) . .
C1 C6 C5 120.1(3) . .
C8 C7 P1 118.5(2) . .
C8 C7 C12 120.0(3) . .
C12 C7 P1 121.3(2) . .
C9 C8 C7 120.1(3) . .
C8 C9 C10 119.9(3) . .
C11 C10 C9 120.5(3) . .
C10 C11 C12 120.0(3) . .
C11 C12 C7 119.6(3) . .
C18 C13 C14 119.6(3) . .
C15 C14 C13 120.0(3) . .
C16 C15 C14 120.7(3) . .
C15 C16 C17 120.0(3) . .
C16 C17 C18 120.1(3) . .
C13 C18 P1 120.6(2) . .
C13 C18 C17 119.6(3) . .
C17 C18 P1 119.5(2) . .
C20 C19 P2 121.0(2) . .
C24 C19 P2 119.0(2) . .
C24 C19 C20 119.8(3) . .
C21 C20 C19 119.8(3) . .
C22 C21 C20 120.2(3) . .
C21 C22 C23 120.4(4) . .
C22 C23 C24 120.3(4) . .
C23 C24 C19 119.6(3) . .
C26 C25 P2 118.4(2) . .
C30 C25 P2 122.2(3) . .
C30 C25 C26 119.4(3) . .
C27 C26 C25 119.8(3) . .
C28 C27 C26 120.4(4) . .
C27 C28 C29 120.2(3) . .
C28 C29 C30 119.8(3) . .
C29 C30 C25 120.3(3) . .
C32 C31 P2 118.2(2) . .
C36 C31 P2 121.7(2) . .
C36 C31 C32 119.8(3) . .
C33 C32 C31 120.1(3) . .
C32 C33 C34 119.7(3) . .
C35 C34 C33 120.8(3) . .
C34 C35 C36 120.2(3) . .
C35 C36 C31 119.3(3) . .

loop_
_geom_bond_atom_site_label_1
_geom_bond_atom_site_label_2
_geom_bond_distance
_geom_bond_site_symmetry_2
Se1 Se2 2.6469(4) 3_566
Se1 Se2 2.6470(4) .
Se1 Se6 2.6601(4) 3_566
Se1 Se6 2.6602(4) .
Se2 Se3 2.3070(7) .
Se3 Se4 2.3458(7) .
Se4 Se5 2.3411(7) .
Se5 Se6 2.3128(7) .
P1 N1 1.577(3) .
P1 C1 1.799(3) .
P1 C7 1.791(3) .
P1 C18 1.788(3) .
P2 N1 1.574(3) .
P2 C19 1.793(3) .
P2 C25 1.796(3) .
P2 C31 1.787(3) .
C1 C2 1.400(5) .
C1 C6 1.386(4) .
C2 C3 1.378(5) .
C3 C4 1.386(5) .
C4 C5 1.379(5) .
C5 C6 1.391(5) .
C7 C8 1.392(4) .
C7 C12 1.398(4) .
C8 C9 1.379(5) .
C9 C10 1.392(5) .
C10 C11 1.382(5) .
C11 C12 1.389(5) .
C13 C14 1.395(5) .
C13 C18 1.392(4) .
C14 C15 1.381(5) .
C15 C16 1.377(5) .
C16 C17 1.382(5) .
C17 C18 1.400(4) .
C19 C20 1.398(4) .
C19 C24 1.392(5) .
C20 C21 1.387(5) .
C21 C22 1.376(5) .
C22 C23 1.384(6) .
C23 C24 1.388(5) .
C25 C26 1.395(5) .
C25 C30 1.393(5) .
C26 C27 1.386(5) .
C27 C28 1.381(5) .
C28 C29 1.382(6) .
C29 C30 1.388(5) .
C31 C32 1.403(4) .
C31 C36 1.391(4) .
C32 C33 1.373(5) .
C33 C34 1.384(5) .
C34 C35 1.378(5) .
C35 C36 1.388(5) .
